data_1512901
loop_
_publ_author_name
'Timothy J. Boyle'
'Louis J. Tribby'
'Todd M. Alam'
'Scott D. Bunge'
'Gregory P. Holland'

_publ_section_title
;
 Catechol derivatives of Group 4 and 5 compounds
;
_journal_name_full 'Personal Communication to COD'
_journal_year 2013
_chemical_formula_sum 'C68 H52 N4 O17 Zr4'
_chemical_formula_weight 1562.02
_chemical_name_common '(2) [Zr(cat)2(py)]4'
_chemical_name_systematic
; 
 ? 
;
_space_group_IT_number 14
_symmetry_cell_setting monoclinic
_symmetry_space_group_name_Hall '-P 2ybc'
_symmetry_space_group_name_H-M 'P 1 21/c 1'
_atom_sites_solution_hydrogens geom
_atom_sites_solution_primary direct
_atom_sites_solution_secondary difmap
_audit_creation_method SHELXL-97
_cell_angle_alpha 90.00
_cell_angle_beta 98.929(4)
_cell_angle_gamma 90.00
_cell_formula_units_Z 4
_cell_length_a 23.432(5)
_cell_length_b 15.464(4)
_cell_length_c 28.175(7)
_cell_measurement_temperature 203(2)
_cell_volume 10086(4)
_computing_structure_refinement 'SHELXL-97 (Sheldrick, 1997)'
_computing_structure_solution 'SHELXS-97 (Sheldrick, 1990)'
_diffrn_ambient_temperature 203(2)
_diffrn_measured_fraction_theta_full 0.989
_diffrn_measured_fraction_theta_max 0.989
_diffrn_radiation_monochromator graphite
_diffrn_radiation_source 'fine-focus sealed tube'
_diffrn_radiation_type MoK\a
_diffrn_radiation_wavelength 0.71073
_diffrn_reflns_av_R_equivalents 0.1400
_diffrn_reflns_av_sigmaI/netI 0.1490
_diffrn_reflns_limit_h_max 27
_diffrn_reflns_limit_h_min -27
_diffrn_reflns_limit_k_max 18
_diffrn_reflns_limit_k_min -18
_diffrn_reflns_limit_l_max 33
_diffrn_reflns_limit_l_min -33
_diffrn_reflns_number 69143
_diffrn_reflns_theta_full 24.94
_diffrn_reflns_theta_max 24.94
_diffrn_reflns_theta_min 1.46
_exptl_absorpt_coefficient_mu 0.449
_exptl_absorpt_correction_type none
_exptl_crystal_density_diffrn 1.029
_exptl_crystal_density_meas ?
_exptl_crystal_density_method 'not measured'
_exptl_crystal_F_000 3136
_exptl_crystal_size_max 0.2
_exptl_crystal_size_mid 0.2
_exptl_crystal_size_min 0.1
_refine_diff_density_max 3.856
_refine_diff_density_min -1.004
_refine_diff_density_rms 0.157
_refine_ls_extinction_method none
_refine_ls_goodness_of_fit_ref 0.967
_refine_ls_hydrogen_treatment mixed
_refine_ls_matrix_type full
_refine_ls_number_parameters 838
_refine_ls_number_reflns 17447
_refine_ls_number_restraints 0
_refine_ls_restrained_S_all 0.967
_refine_ls_R_factor_all 0.1883
_refine_ls_R_factor_gt 0.1186
_refine_ls_shift/su_max 0.001
_refine_ls_shift/su_mean 0.000
_refine_ls_structure_factor_coef Fsqd
_refine_ls_weighting_details 'calc w=1/[\s^2^(Fo^2^)+(0.2000P)^2^+0.0000P] where P=(Fo^2^+2Fc^2^)/3'
_refine_ls_weighting_scheme calc
_refine_ls_wR_factor_gt 0.3028
_refine_ls_wR_factor_ref 0.3372
_reflns_number_gt 8507
_reflns_number_total 17447
_reflns_threshold_expression >2sigma(I)
_cod_data_source_file 2005-1143.cif
_cod_data_source_block rgt028s
_cod_depositor_comments
;
  Reassigning this entry as a "Personal Communication to COD" since
  it's composition differs from the compounds mentioned in the paper
  tables by heavy atom counts.

  Saulius Gra\<zulis
  2013-12-06

The following automatic conversions were performed:

'_exptl_crystal_density_meas' value 'not measured' was changed to '?'
- the value is perceived as not measured.

Automatic conversion script
Id: cif_fix_values 3008 2015-01-20 13:52:24Z robertas 
;
_cod_original_sg_symbol_H-M P2(1)/c
_cod_database_code 1512901

loop_
_symmetry_equiv_pos_as_xyz
'x, y, z'
'-x, y+1/2, -z+1/2'
'-x, -y, -z'
'x, -y-1/2, z-1/2'

loop_
_atom_site_label
_atom_site_type_symbol
_atom_site_fract_x
_atom_site_fract_y
_atom_site_fract_z
_atom_site_U_iso_or_equiv
_atom_site_adp_type
_atom_site_occupancy
_atom_site_symmetry_multiplicity
_atom_site_calc_flag
_atom_site_refinement_flags
Zr1 Zr 0.26961(5) 0.26409(6) 0.16933(4) 0.0457(3) Uani 1 1 d .
Zr2 Zr 0.20085(5) 0.23262(7) 0.27420(4) 0.0500(4) Uani 1 1 d .
Zr3 Zr 0.18797(5) 0.08775(7) 0.17274(4) 0.0486(4) Uani 1 1 d .
Zr4 Zr 0.31500(5) 0.10963(6) 0.26434(4) 0.0488(4) Uani 1 1 d .
O1 O 0.3460(3) 0.2151(4) 0.2178(3) 0.047(2) Uani 1 1 d .
O2 O 0.3440(4) 0.2738(5) 0.1318(3) 0.055(2) Uani 1 1 d .
O3 O 0.2374(4) 0.3340(5) 0.1087(3) 0.068(3) Uani 1 1 d .
O4 O 0.1762(4) 0.2243(5) 0.1451(3) 0.054(2) Uani 1 1 d .
O5 O 0.1685(4) 0.2048(5) 0.3370(3) 0.068(3) Uani 1 1 d .
O6 O 0.2363(4) 0.1033(4) 0.2997(3) 0.056(2) Uani 1 1 d .
O7 O 0.2169(3) 0.3292(4) 0.2195(3) 0.052(2) Uani 1 1 d .
O8 O 0.2046(4) 0.3582(4) 0.3096(3) 0.064(3) Uani 1 1 d .
O9 O 0.2652(4) 0.1312(4) 0.1378(3) 0.058(2) Uani 1 1 d .
O10 O 0.1871(4) 0.0191(5) 0.1106(3) 0.068(2) Uani 1 1 d .
O11 O 0.0983(4) 0.0828(5) 0.1485(3) 0.061(2) Uani 1 1 d .
O12 O 0.1442(4) 0.1332(4) 0.2339(3) 0.053(2) Uani 1 1 d .
O13 O 0.2940(4) 0.2370(5) 0.3004(3) 0.060(2) Uani 1 1 d .
O14 O 0.3796(5) 0.1367(6) 0.3179(3) 0.078(3) Uani 1 1 d .
O15 O 0.2675(3) 0.0195(4) 0.2105(2) 0.0454(19) Uani 1 1 d .
O16 O 0.3289(3) -0.0116(5) 0.2949(3) 0.060(2) Uani 1 1 d .
O17 O 0.2418(3) 0.1725(3) 0.2190(2) 0.0296(15) Uani 1 1 d .
N1 N 0.3199(5) 0.3971(5) 0.1939(5) 0.061(3) Uani 1 1 d .
N2 N 0.1096(5) 0.3019(6) 0.2552(4) 0.065(3) Uani 1 1 d .
N3 N 0.1531(4) -0.0477(5) 0.2003(4) 0.047(2) Uani 1 1 d .
N4 N 0.3908(4) 0.0443(6) 0.2278(5) 0.058(3) Uani 1 1 d .
C1 C 0.3995(6) 0.2378(7) 0.2049(4) 0.050(3) Uani 1 1 d .
C2 C 0.4487(6) 0.2284(7) 0.2375(5) 0.057(3) Uani 1 1 d .
H2 H 0.4475 0.2057 0.2683 0.068 Uiso 1 1 calc R
C3 C 0.5059(7) 0.2561(8) 0.2222(6) 0.086(5) Uani 1 1 d .
H3 H 0.5410 0.2549 0.2435 0.104 Uiso 1 1 calc R
C4 C 0.5024(7) 0.2833(8) 0.1744(6) 0.078(5) Uani 1 1 d .
H4 H 0.5361 0.2986 0.1620 0.094 Uiso 1 1 calc R
C5 C 0.4480(8) 0.2874(9) 0.1451(6) 0.084(5) Uani 1 1 d .
H5 H 0.4461 0.3059 0.1131 0.101 Uiso 1 1 calc R
C6 C 0.4011(7) 0.2670(7) 0.1604(5) 0.076(5) Uani 1 1 d .
C7 C 0.1834(5) 0.3257(7) 0.0871(4) 0.041(3) Uani 1 1 d .
C8 C 0.1584(7) 0.3769(9) 0.0475(5) 0.073(4) Uani 1 1 d .
H8 H 0.1802 0.4208 0.0358 0.088 Uiso 1 1 calc R
C9 C 0.1019(6) 0.3624(10) 0.0258(5) 0.071(4) Uani 1 1 d .
H9 H 0.0854 0.3955 -0.0008 0.085 Uiso 1 1 calc R
C10 C 0.0684(8) 0.2948(9) 0.0451(5) 0.085(5) Uani 1 1 d .
H10 H 0.0300 0.2842 0.0307 0.102 Uiso 1 1 calc R
C11 C 0.0939(8) 0.2443(11) 0.0860(6) 0.093(5) Uani 1 1 d .
H11 H 0.0725 0.2012 0.0988 0.112 Uiso 1 1 calc R
C12 C 0.1507(6) 0.2610(7) 0.1059(5) 0.056(3) Uani 1 1 d .
C13 C 0.1792(7) 0.1243(7) 0.3597(5) 0.077(5) Uani 1 1 d .
C14 C 0.1583(8) 0.0991(10) 0.4006(6) 0.097(6) Uani 1 1 d .
H14 H 0.1361 0.1383 0.4155 0.116 Uiso 1 1 calc R
C15 C 0.1693(8) 0.0165(9) 0.4205(6) 0.099(6) Uani 1 1 d .
H15 H 0.1535 -0.0030 0.4473 0.119 Uiso 1 1 calc R
C16 C 0.2044(6) -0.0325(9) 0.3980(5) 0.072(4) Uani 1 1 d .
H16 H 0.2119 -0.0886 0.4102 0.087 Uiso 1 1 calc R
C17 C 0.2307(5) -0.0098(7) 0.3589(5) 0.060(3) Uani 1 1 d .
H17 H 0.2562 -0.0467 0.3460 0.072 Uiso 1 1 calc R
C18 C 0.2163(6) 0.0707(8) 0.3407(4) 0.064(4) Uani 1 1 d .
C19 C 0.2060(4) 0.4159(6) 0.2326(4) 0.036(2) Uani 1 1 d .
C20 C 0.2002(6) 0.4797(6) 0.2006(4) 0.058(4) Uani 1 1 d .
H20 H 0.2007 0.4666 0.1681 0.070 Uiso 1 1 calc R
C21 C 0.1932(7) 0.5675(8) 0.2141(6) 0.085(5) Uani 1 1 d .
H21 H 0.1895 0.6128 0.1916 0.102 Uiso 1 1 calc R
C22 C 0.1923(6) 0.5818(7) 0.2628(5) 0.068(4) Uani 1 1 d .
H22 H 0.1888 0.6383 0.2743 0.082 Uiso 1 1 calc R
C23 C 0.1963(6) 0.5133(8) 0.2938(5) 0.070(4) Uani 1 1 d .
H23 H 0.1939 0.5243 0.3263 0.084 Uiso 1 1 calc R
C24 C 0.2036(6) 0.4299(7) 0.2803(5) 0.064(4) Uani 1 1 d .
C25 C 0.2278(6) 0.0285(7) 0.0821(4) 0.058(3) Uani 1 1 d .
C26 C 0.2293(7) -0.0225(7) 0.0425(4) 0.071(4) Uani 1 1 d .
H26 H 0.2017 -0.0663 0.0344 0.085 Uiso 1 1 calc R
C27 C 0.2734(8) -0.0082(8) 0.0138(5) 0.087(5) Uani 1 1 d .
H27 H 0.2729 -0.0388 -0.0151 0.105 Uiso 1 1 calc R
C28 C 0.3186(6) 0.0531(9) 0.0289(4) 0.072(5) Uani 1 1 d .
H28 H 0.3495 0.0596 0.0115 0.086 Uiso 1 1 calc R
C29 C 0.3158(6) 0.1041(7) 0.0710(4) 0.065(4) Uani 1 1 d .
H29 H 0.3442 0.1459 0.0812 0.078 Uiso 1 1 calc R
C30 C 0.2695(6) 0.0903(7) 0.0970(5) 0.061(4) Uani 1 1 d .
C31 C 0.0625(6) 0.0923(7) 0.1820(5) 0.055(3) Uani 1 1 d .
C32 C 0.0032(7) 0.0794(9) 0.1716(5) 0.073(4) Uani 1 1 d .
H32 H -0.0148 0.0663 0.1402 0.088 Uiso 1 1 calc R
C33 C -0.0300(7) 0.0868(8) 0.2105(9) 0.097(6) Uani 1 1 d .
H33 H -0.0702 0.0790 0.2044 0.116 Uiso 1 1 calc R
C34 C -0.0058(10) 0.1034(10) 0.2521(7) 0.091(6) Uani 1 1 d .
H34 H -0.0285 0.1060 0.2768 0.109 Uiso 1 1 calc R
C35 C 0.0518(6) 0.1178(7) 0.2634(5) 0.054(3) Uani 1 1 d .
H35 H 0.0681 0.1297 0.2953 0.065 Uiso 1 1 calc R
C36 C 0.0855(5) 0.1151(7) 0.2292(5) 0.051(3) Uani 1 1 d .
C37 C 0.3353(7) 0.2651(10) 0.3323(4) 0.068(4) Uani 1 1 d .
C38 C 0.3348(7) 0.3486(9) 0.3548(6) 0.080(5) Uani 1 1 d .
H38 H 0.3016 0.3835 0.3498 0.096 Uiso 1 1 calc R
C39 C 0.3832(12) 0.3758(13) 0.3833(9) 0.142(9) Uani 1 1 d .
H39 H 0.3816 0.4279 0.4003 0.171 Uiso 1 1 calc R
C40 C 0.4377(8) 0.3286(14) 0.3891(6) 0.108(6) Uani 1 1 d .
H40 H 0.4722 0.3509 0.4062 0.130 Uiso 1 1 calc R
C41 C 0.4343(10) 0.2409(12) 0.3652(7) 0.115(8) Uani 1 1 d .
H41 H 0.4676 0.2061 0.3682 0.138 Uiso 1 1 calc R
C42 C 0.3826(8) 0.2098(13) 0.3386(7) 0.098(6) Uani 1 1 d .
C43 C 0.2846(5) -0.0683(6) 0.2231(6) 0.060(4) Uani 1 1 d .
C44 C 0.2701(6) -0.1349(8) 0.1880(5) 0.064(4) Uani 1 1 d .
H44 H 0.2518 -0.1224 0.1567 0.077 Uiso 1 1 calc R
C45 C 0.2841(7) -0.2174(10) 0.2022(6) 0.074(4) Uani 1 1 d .
H45 H 0.2759 -0.2629 0.1801 0.089 Uiso 1 1 calc R
C46 C 0.3087(7) -0.2338(8) 0.2457(8) 0.095(6) Uani 1 1 d .
H46 H 0.3156 -0.2916 0.2552 0.114 Uiso 1 1 calc R
C47 C 0.3252(6) -0.1672(9) 0.2791(6) 0.079(4) Uani 1 1 d .
H47 H 0.3457 -0.1798 0.3097 0.095 Uiso 1 1 calc R
C48 C 0.3108(6) -0.0827(7) 0.2661(6) 0.060(4) Uani 1 1 d .
C49 C 0.3370(6) 0.4105(8) 0.2382(6) 0.068(4) Uani 1 1 d .
H49 H 0.3305 0.3679 0.2606 0.082 Uiso 1 1 calc R
C50 C 0.3654(6) 0.4877(10) 0.2547(6) 0.076(4) Uani 1 1 d .
H50 H 0.3771 0.4979 0.2877 0.091 Uiso 1 1 calc R
C51 C 0.3757(8) 0.5486(10) 0.2204(9) 0.103(6) Uani 1 1 d .
H51 H 0.3971 0.5988 0.2297 0.124 Uiso 1 1 calc R
C52 C 0.3553(8) 0.5351(8) 0.1758(8) 0.087(5) Uani 1 1 d .
H52 H 0.3605 0.5766 0.1524 0.104 Uiso 1 1 calc R
C53 C 0.3255(6) 0.4587(8) 0.1624(5) 0.065(4) Uani 1 1 d .
H53 H 0.3089 0.4508 0.1301 0.078 Uiso 1 1 calc R
C54 C 0.0863(6) 0.3118(8) 0.2096(6) 0.072(5) Uani 1 1 d .
H54 H 0.1058 0.2884 0.1859 0.086 Uiso 1 1 calc R
C55 C 0.0347(9) 0.3547(12) 0.1950(8) 0.121(7) Uani 1 1 d .
H55 H 0.0215 0.3639 0.1621 0.145 Uiso 1 1 calc R
C56 C 0.0025(7) 0.3840(10) 0.2294(7) 0.079(5) Uani 1 1 d .
H56 H -0.0327 0.4134 0.2208 0.095 Uiso 1 1 calc R
C57 C 0.0237(7) 0.3685(10) 0.2741(9) 0.102(6) Uani 1 1 d .
H57 H 0.0032 0.3872 0.2984 0.122 Uiso 1 1 calc R
C58 C 0.0769(6) 0.3243(8) 0.2873(6) 0.075(4) Uani 1 1 d .
H58 H 0.0891 0.3106 0.3197 0.089 Uiso 1 1 calc R
C59 C 0.4375(6) 0.0070(8) 0.2571(5) 0.064(4) Uani 1 1 d .
H59 H 0.4381 0.0091 0.2905 0.076 Uiso 1 1 calc R
C60 C 0.4828(6) -0.0327(9) 0.2401(7) 0.079(4) Uani 1 1 d .
H60 H 0.5131 -0.0578 0.2614 0.095 Uiso 1 1 calc R
C61 C 0.4826(7) -0.0348(13) 0.1933(6) 0.101(6) Uani 1 1 d .
H61 H 0.5139 -0.0593 0.1808 0.121 Uiso 1 1 calc R
C62 C 0.4334(7) 0.0011(14) 0.1607(6) 0.117(7) Uani 1 1 d .
H62 H 0.4300 -0.0046 0.1271 0.141 Uiso 1 1 calc R
C63 C 0.3916(6) 0.0447(9) 0.1826(6) 0.075(4) Uani 1 1 d .
H63 H 0.3627 0.0758 0.1629 0.090 Uiso 1 1 calc R
C64 C 0.1239(6) -0.1033(9) 0.1704(6) 0.079(4) Uani 1 1 d .
H64 H 0.1117 -0.0849 0.1387 0.094 Uiso 1 1 calc R
C65 C 0.1099(7) -0.1863(8) 0.1822(6) 0.077(4) Uani 1 1 d .
H65 H 0.0946 -0.2272 0.1590 0.093 Uiso 1 1 calc R
C66 C 0.1198(6) -0.2042(9) 0.2292(7) 0.079(5) Uani 1 1 d .
H66 H 0.1076 -0.2576 0.2400 0.095 Uiso 1 1 calc R
C67 C 0.1469(5) -0.1474(7) 0.2615(5) 0.050(3) Uani 1 1 d .
H67 H 0.1538 -0.1623 0.2942 0.060 Uiso 1 1 calc R
C68 C 0.1636(5) -0.0720(8) 0.2479(5) 0.059(3) Uani 1 1 d .
H68 H 0.1831 -0.0339 0.2709 0.071 Uiso 1 1 calc R

loop_
_atom_site_aniso_label
_atom_site_aniso_U_11
_atom_site_aniso_U_22
_atom_site_aniso_U_33
_atom_site_aniso_U_23
_atom_site_aniso_U_13
_atom_site_aniso_U_12
Zr1 0.0744(8) 0.0277(5) 0.0439(7) -0.0005(5) 0.0373(6) -0.0055(5)
Zr2 0.0797(9) 0.0284(6) 0.0517(7) -0.0013(5) 0.0407(6) 0.0125(6)
Zr3 0.0726(8) 0.0345(6) 0.0470(7) -0.0046(5) 0.0355(6) -0.0133(5)
Zr4 0.0775(9) 0.0242(5) 0.0544(7) 0.0016(5) 0.0405(6) 0.0055(5)
O1 0.079(5) 0.018(3) 0.057(5) 0.005(3) 0.050(4) 0.000(3)
O2 0.065(6) 0.052(5) 0.058(5) 0.003(4) 0.035(4) 0.001(4)
O3 0.094(7) 0.041(5) 0.083(6) -0.002(4) 0.058(6) -0.018(5)
O4 0.079(6) 0.045(5) 0.043(5) -0.001(4) 0.027(4) -0.001(4)
O5 0.118(8) 0.045(5) 0.053(5) -0.001(4) 0.048(5) -0.004(5)
O6 0.103(6) 0.022(4) 0.055(5) -0.002(3) 0.053(5) -0.005(4)
O7 0.062(5) 0.021(4) 0.084(6) 0.005(4) 0.041(4) 0.008(4)
O8 0.125(7) 0.025(4) 0.057(5) 0.018(4) 0.066(5) -0.004(4)
O9 0.093(6) 0.027(4) 0.066(5) -0.021(4) 0.052(5) -0.008(4)
O10 0.095(7) 0.048(5) 0.070(6) -0.011(4) 0.038(5) -0.007(5)
O11 0.068(6) 0.044(5) 0.076(6) 0.014(4) 0.026(5) -0.013(4)
O12 0.073(6) 0.026(4) 0.070(6) 0.005(4) 0.041(5) -0.001(4)
O13 0.069(6) 0.049(5) 0.068(6) 0.018(4) 0.033(5) 0.001(4)
O14 0.123(9) 0.040(5) 0.082(7) 0.004(5) 0.054(6) 0.032(5)
O15 0.066(5) 0.037(4) 0.039(4) 0.001(3) 0.027(4) 0.004(4)
O16 0.062(5) 0.037(5) 0.081(6) 0.018(4) 0.008(5) 0.015(4)
O17 0.059(4) 0.008(3) 0.027(4) -0.004(2) 0.022(3) -0.009(3)
N1 0.079(7) 0.019(5) 0.102(9) 0.003(5) 0.066(7) -0.005(5)
N2 0.104(9) 0.030(5) 0.079(8) -0.005(5) 0.071(7) 0.016(5)
N3 0.068(7) 0.016(4) 0.064(7) -0.004(4) 0.037(5) -0.011(4)
N4 0.054(7) 0.038(6) 0.092(9) -0.033(6) 0.038(6) -0.003(5)
C1 0.067(8) 0.031(6) 0.058(8) -0.021(6) 0.035(7) -0.003(6)
C2 0.087(10) 0.022(6) 0.067(9) 0.003(6) 0.031(8) -0.003(6)
C3 0.113(12) 0.045(8) 0.119(13) 0.016(8) 0.074(11) -0.008(8)
C4 0.090(11) 0.052(8) 0.111(13) -0.001(8) 0.071(10) -0.009(8)
C5 0.118(14) 0.064(9) 0.087(11) -0.027(8) 0.071(11) -0.022(9)
C6 0.136(14) 0.035(7) 0.081(10) 0.031(7) 0.093(11) 0.015(8)
C7 0.035(7) 0.056(7) 0.032(6) -0.005(5) 0.007(5) 0.014(6)
C8 0.091(11) 0.074(9) 0.067(9) 0.027(8) 0.050(9) -0.004(8)
C9 0.072(10) 0.088(11) 0.046(8) 0.017(7) -0.007(7) 0.002(8)
C10 0.118(13) 0.058(9) 0.071(10) -0.006(8) -0.011(10) -0.001(9)
C11 0.112(14) 0.101(13) 0.069(10) 0.042(9) 0.022(10) 0.021(11)
C12 0.066(9) 0.043(7) 0.070(9) 0.007(7) 0.042(8) 0.005(7)
C13 0.153(14) 0.032(6) 0.067(9) -0.011(6) 0.080(9) -0.040(8)
C14 0.142(15) 0.071(11) 0.087(12) -0.005(9) 0.046(11) 0.043(10)
C15 0.170(16) 0.051(8) 0.104(12) 0.018(8) 0.110(12) -0.009(10)
C16 0.092(10) 0.062(9) 0.071(9) -0.002(7) 0.038(8) -0.034(8)
C17 0.062(8) 0.038(7) 0.085(10) 0.000(7) 0.028(7) -0.010(6)
C18 0.110(11) 0.060(8) 0.033(7) 0.005(6) 0.047(7) -0.002(8)
C19 0.037(6) 0.033(6) 0.040(6) -0.007(5) 0.019(5) -0.003(5)
C20 0.107(10) 0.016(5) 0.066(8) 0.002(5) 0.057(8) 0.012(6)
C21 0.128(13) 0.032(7) 0.114(13) -0.002(8) 0.078(11) -0.004(8)
C22 0.120(12) 0.017(6) 0.071(9) -0.003(6) 0.025(8) 0.039(7)
C23 0.106(11) 0.050(8) 0.064(9) 0.009(7) 0.038(8) 0.005(8)
C24 0.086(9) 0.018(6) 0.099(11) 0.027(6) 0.050(8) 0.029(6)
C25 0.085(9) 0.035(7) 0.059(8) -0.008(6) 0.024(7) -0.008(7)
C26 0.140(13) 0.031(6) 0.052(8) -0.001(6) 0.041(8) -0.015(7)
C27 0.167(16) 0.042(8) 0.066(9) -0.038(7) 0.062(10) -0.005(9)
C28 0.096(11) 0.083(10) 0.050(8) 0.040(7) 0.052(8) 0.040(9)
C29 0.100(10) 0.043(7) 0.066(8) -0.001(6) 0.058(8) -0.026(7)
C30 0.097(10) 0.025(6) 0.075(9) 0.017(6) 0.057(8) 0.043(7)
C31 0.060(8) 0.035(6) 0.077(10) 0.037(6) 0.032(7) 0.012(6)
C32 0.086(12) 0.065(9) 0.067(10) 0.005(7) 0.008(8) 0.017(8)
C33 0.067(10) 0.022(7) 0.20(2) 0.014(11) 0.035(14) -0.013(7)
C34 0.15(2) 0.053(10) 0.082(12) 0.009(9) 0.061(12) -0.027(11)
C35 0.084(10) 0.029(6) 0.057(8) 0.010(5) 0.039(7) -0.012(6)
C36 0.063(8) 0.037(6) 0.060(9) 0.011(6) 0.027(7) 0.007(6)
C37 0.097(11) 0.090(11) 0.013(6) -0.004(6) -0.004(7) 0.003(9)
C38 0.070(10) 0.058(9) 0.110(13) -0.038(9) 0.009(9) -0.009(8)
C39 0.19(2) 0.073(13) 0.18(2) 0.033(14) 0.07(2) 0.077(16)
C40 0.109(14) 0.125(16) 0.094(13) -0.042(12) 0.027(11) -0.060(13)
C41 0.158(19) 0.102(14) 0.111(15) 0.063(12) 0.098(15) 0.046(14)
C42 0.064(11) 0.088(14) 0.138(17) 0.049(13) 0.009(11) -0.008(11)
C43 0.050(8) 0.013(5) 0.126(13) -0.005(7) 0.042(8) -0.001(5)
C44 0.072(9) 0.045(8) 0.082(10) -0.003(7) 0.037(8) 0.021(7)
C45 0.077(11) 0.067(11) 0.082(11) -0.015(9) 0.024(9) -0.005(8)
C46 0.103(13) 0.020(6) 0.18(2) -0.034(10) 0.080(14) -0.023(8)
C47 0.083(10) 0.050(8) 0.113(12) 0.014(8) 0.041(9) 0.013(8)
C48 0.088(10) 0.017(6) 0.082(10) 0.008(6) 0.038(8) 0.015(6)
C49 0.080(10) 0.050(8) 0.085(11) 0.008(8) 0.043(9) 0.017(7)
C50 0.071(10) 0.082(11) 0.079(10) -0.027(9) 0.024(8) -0.030(8)
C51 0.105(14) 0.031(8) 0.17(2) 0.000(12) 0.022(15) 0.006(8)
C52 0.120(14) 0.025(7) 0.130(15) 0.022(9) 0.065(13) 0.002(8)
C53 0.083(10) 0.064(9) 0.057(8) 0.002(7) 0.040(7) -0.001(7)
C54 0.071(9) 0.044(8) 0.118(14) 0.032(8) 0.072(10) 0.021(7)
C55 0.153(19) 0.095(14) 0.133(17) 0.033(12) 0.082(15) -0.005(13)
C56 0.053(9) 0.062(10) 0.118(14) 0.008(10) -0.002(10) 0.014(7)
C57 0.079(12) 0.052(10) 0.18(2) -0.043(12) 0.047(13) 0.004(9)
C58 0.102(11) 0.034(7) 0.106(11) -0.004(7) 0.071(9) -0.003(7)
C59 0.079(10) 0.054(8) 0.064(9) -0.011(7) 0.032(8) -0.018(8)
C60 0.054(9) 0.075(10) 0.114(14) 0.017(9) 0.034(9) -0.001(7)
C61 0.074(12) 0.152(17) 0.080(12) -0.013(12) 0.024(10) 0.021(11)
C62 0.075(11) 0.21(2) 0.075(11) -0.057(13) 0.029(9) 0.035(13)
C63 0.087(11) 0.057(8) 0.090(11) -0.034(8) 0.044(9) -0.006(7)
C64 0.082(10) 0.068(10) 0.083(11) 0.029(9) 0.006(9) -0.004(8)
C65 0.109(12) 0.031(7) 0.092(11) -0.015(7) 0.017(9) -0.039(7)
C66 0.080(10) 0.039(8) 0.128(14) 0.023(9) 0.045(10) 0.002(7)
C67 0.044(7) 0.025(6) 0.077(9) 0.014(6) -0.001(6) -0.012(5)
C68 0.037(7) 0.063(9) 0.078(10) -0.020(7) 0.009(7) -0.008(6)

loop_
_atom_type_symbol
_atom_type_description
_atom_type_scat_dispersion_real
_atom_type_scat_dispersion_imag
_atom_type_scat_source
C C 0.0033 0.0016 'International Tables Vol C Tables 4.2.6.8 and 6.1.1.4'
H H 0.0000 0.0000 'International Tables Vol C Tables 4.2.6.8 and 6.1.1.4'
O O 0.0106 0.0060 'International Tables Vol C Tables 4.2.6.8 and 6.1.1.4'
N N 0.0061 0.0033 'International Tables Vol C Tables 4.2.6.8 and 6.1.1.4'
Zr Zr -2.9673 0.5597 'International Tables Vol C Tables 4.2.6.8 and 6.1.1.4'

loop_
_geom_angle_atom_site_label_1
_geom_angle_atom_site_label_2
_geom_angle_atom_site_label_3
_geom_angle
O3 Zr1 O17 140.5(3)
O3 Zr1 O2 77.3(3)
O17 Zr1 O2 134.7(3)
O3 Zr1 O1 148.0(3)
O17 Zr1 O1 70.9(2)
O2 Zr1 O1 72.0(3)
O3 Zr1 O9 99.4(3)
O17 Zr1 O9 69.8(2)
O2 Zr1 O9 82.1(3)
O1 Zr1 O9 85.0(3)
O3 Zr1 O7 96.9(3)
O17 Zr1 O7 68.8(2)
O2 Zr1 O7 146.2(3)
O1 Zr1 O7 103.7(3)
O9 Zr1 O7 131.6(3)
O3 Zr1 O4 71.5(3)
O17 Zr1 O4 69.2(3)
O2 Zr1 O4 132.7(3)
O1 Zr1 O4 137.9(3)
O9 Zr1 O4 69.4(3)
O7 Zr1 O4 73.4(3)
O3 Zr1 N1 83.7(4)
O17 Zr1 N1 123.7(3)
O2 Zr1 N1 71.9(3)
O1 Zr1 N1 78.6(3)
O9 Zr1 N1 152.5(3)
O7 Zr1 N1 74.4(3)
O4 Zr1 N1 136.0(3)
O5 Zr2 O17 141.8(3)
O5 Zr2 O8 77.8(3)
O17 Zr2 O8 136.2(2)
O5 Zr2 O13 101.3(3)
O17 Zr2 O13 74.1(3)
O8 Zr2 O13 81.5(3)
O5 Zr2 O7 148.8(3)
O17 Zr2 O7 69.4(2)
O8 Zr2 O7 73.7(2)
O13 Zr2 O7 86.9(3)
O5 Zr2 O12 91.3(3)
O17 Zr2 O12 68.4(2)
O8 Zr2 O12 145.9(3)
O13 Zr2 O12 132.6(3)
O7 Zr2 O12 105.2(3)
O5 Zr2 O6 73.0(3)
O17 Zr2 O6 70.3(2)
O8 Zr2 O6 131.5(3)
O13 Zr2 O6 67.7(3)
O7 Zr2 O6 136.8(2)
O12 Zr2 O6 73.1(3)
O5 Zr2 N2 81.4(4)
O17 Zr2 N2 121.1(3)
O8 Zr2 N2 70.9(4)
O13 Zr2 N2 151.0(3)
O7 Zr2 N2 77.5(3)
O12 Zr2 N2 75.6(3)
O6 Zr2 N2 138.6(3)
O10 Zr3 O11 80.0(3)
O10 Zr3 O17 140.6(3)
O11 Zr3 O17 133.6(3)
O10 Zr3 O12 150.8(3)
O11 Zr3 O12 73.1(3)
O17 Zr3 O12 68.6(3)
O10 Zr3 O4 101.9(3)
O11 Zr3 O4 81.9(3)
O17 Zr3 O4 70.3(3)
O12 Zr3 O4 85.8(3)
O10 Zr3 O15 93.4(3)
O11 Zr3 O15 147.5(3)
O17 Zr3 O15 68.3(2)
O12 Zr3 O15 103.0(3)
O4 Zr3 O15 130.5(3)
O10 Zr3 O9 71.8(3)
O11 Zr3 O9 133.2(3)
O17 Zr3 O9 69.4(2)
O12 Zr3 O9 136.2(3)
O4 Zr3 O9 68.8(3)
O15 Zr3 O9 72.0(3)
O10 Zr3 N3 82.3(3)
O11 Zr3 N3 72.8(3)
O17 Zr3 N3 122.4(3)
O12 Zr3 N3 78.9(3)
O4 Zr3 N3 153.3(3)
O15 Zr3 N3 74.9(3)
O9 Zr3 N3 136.1(3)
O14 Zr4 O16 79.9(4)
O14 Zr4 O17 140.6(3)
O16 Zr4 O17 134.5(3)
O14 Zr4 O15 151.8(3)
O16 Zr4 O15 75.2(3)
O17 Zr4 O15 67.6(2)
O14 Zr4 O6 104.6(3)
O16 Zr4 O6 82.1(3)
O17 Zr4 O6 69.8(3)
O15 Zr4 O6 85.2(3)
O14 Zr4 O1 90.8(3)
O16 Zr4 O1 147.5(3)
O17 Zr4 O1 68.8(3)
O15 Zr4 O1 103.1(3)
O6 Zr4 O1 130.4(3)
O14 Zr4 O13 71.2(3)
O16 Zr4 O13 128.5(3)
O17 Zr4 O13 71.2(3)
O15 Zr4 O13 135.8(3)
O6 Zr4 O13 66.0(3)
O1 Zr4 O13 75.6(2)
O14 Zr4 N4 83.7(4)
O16 Zr4 N4 73.6(4)
O17 Zr4 N4 119.8(4)
O15 Zr4 N4 76.7(3)
O6 Zr4 N4 152.6(3)
O1 Zr4 N4 74.5(3)
O13 Zr4 N4 140.3(3)
C1 O1 Zr1 115.2(7)
C1 O1 Zr4 134.8(7)
Zr1 O1 Zr4 107.5(3)
C6 O2 Zr1 117.6(6)
C7 O3 Zr1 122.0(7)
C12 O4 Zr3 135.9(8)
C12 O4 Zr1 115.6(7)
Zr3 O4 Zr1 95.1(3)
C13 O5 Zr2 120.7(7)
C18 O6 Zr4 142.0(8)
C18 O6 Zr2 115.4(7)
Zr4 O6 Zr2 96.2(3)
C19 O7 Zr2 113.4(6)
C19 O7 Zr1 136.2(6)
Zr2 O7 Zr1 107.6(3)
C24 O8 Zr2 116.6(7)
C30 O9 Zr1 140.9(7)
C30 O9 Zr3 113.8(7)
Zr1 O9 Zr3 95.2(2)
C25 O10 Zr3 122.7(8)
C31 O11 Zr3 117.4(8)
C36 O12 Zr2 133.8(7)
C36 O12 Zr3 115.1(7)
Zr2 O12 Zr3 107.5(3)
C37 O13 Zr2 147.7(9)
C37 O13 Zr4 113.9(8)
Zr2 O13 Zr4 95.5(4)
C42 O14 Zr4 120.9(11)
C43 O15 Zr4 109.4(8)
C43 O15 Zr3 137.1(7)
Zr4 O15 Zr3 108.5(3)
C48 O16 Zr4 117.3(7)
Zr3 O17 Zr1 102.6(2)
Zr3 O17 Zr2 114.8(3)
Zr1 O17 Zr2 113.3(2)
Zr3 O17 Zr4 114.8(2)
Zr1 O17 Zr4 112.3(3)
Zr2 O17 Zr4 99.5(2)
C49 N1 C53 119.7(12)
C49 N1 Zr1 119.1(9)
C53 N1 Zr1 121.0(10)
C58 N2 C54 115.9(13)
C58 N2 Zr2 124.2(11)
C54 N2 Zr2 119.5(7)
C64 N3 C68 116.1(10)
C64 N3 Zr3 121.9(8)
C68 N3 Zr3 122.1(8)
C63 N4 C59 117.5(11)
C63 N4 Zr4 123.5(10)
C59 N4 Zr4 119.0(9)
C6 C1 C2 121.6(13)
C6 C1 O1 118.8(13)
C2 C1 O1 119.6(11)
C1 C2 C3 117.7(12)
C1 C2 H2 121.2
C3 C2 H2 121.2
C4 C3 C2 115.6(16)
C4 C3 H3 122.2
C2 C3 H3 122.2
C3 C4 C5 119.3(13)
C3 C4 H4 120.4
C5 C4 H4 120.4
C6 C5 C4 122.5(16)
C6 C5 H5 118.7
C4 C5 H5 118.7
C5 C6 C1 123.2(18)
C5 C6 O2 124.1(14)
C1 C6 O2 112.7(11)
O3 C7 C12 115.6(11)
O3 C7 C8 123.8(11)
C12 C7 C8 120.6(12)
C9 C8 C7 120.3(12)
C9 C8 H8 119.8
C7 C8 H8 119.8
C8 C9 C10 118.9(12)
C8 C9 H9 120.5
C10 C9 H9 120.5
C11 C10 C9 120.2(15)
C11 C10 H10 119.9
C9 C10 H10 119.9
C12 C11 C10 118.5(15)
C12 C11 H11 120.8
C10 C11 H11 120.8
O4 C12 C11 123.3(11)
O4 C12 C7 115.0(12)
C11 C12 C7 121.4(13)
C18 C13 C14 119.1(13)
C18 C13 O5 115.9(9)
C14 C13 O5 124.9(12)
C13 C14 C15 121.8(13)
C13 C14 H14 119.1
C15 C14 H14 119.1
C16 C15 C14 114.2(12)
C16 C15 H15 122.9
C14 C15 H15 122.9
C15 C16 C17 127.6(14)
C15 C16 H16 116.2
C17 C16 H16 116.2
C18 C17 C16 114.4(12)
C18 C17 H17 122.8
C16 C17 H17 122.8
C17 C18 C13 122.6(11)
C17 C18 O6 122.7(11)
C13 C18 O6 114.7(11)
C20 C19 C24 122.1(9)
C20 C19 O7 121.8(9)
C24 C19 O7 116.1(9)
C19 C20 C21 122.0(12)
C19 C20 H20 119.0
C21 C20 H20 119.0
C22 C21 C20 115.7(12)
C22 C21 H21 122.1
C20 C21 H21 122.1
C23 C22 C21 119.8(11)
C23 C22 H22 120.1
C21 C22 H22 120.1
C24 C23 C22 123.5(12)
C24 C23 H23 118.2
C22 C23 H23 118.2
C23 C24 C19 116.8(11)
C23 C24 O8 125.7(12)
C19 C24 O8 117.3(10)
O10 C25 C26 122.2(12)
O10 C25 C30 115.3(10)
C26 C25 C30 122.5(12)
C25 C26 C27 119.0(12)
C25 C26 H26 120.5
C27 C26 H26 120.5
C26 C27 C28 120.1(11)
C26 C27 H27 119.9
C28 C27 H27 119.9
C29 C28 C27 118.8(11)
C29 C28 H28 120.6
C27 C28 H28 120.6
C30 C29 C28 118.8(12)
C30 C29 H29 120.6
C28 C29 H29 120.6
O9 C30 C25 116.4(10)
O9 C30 C29 122.9(13)
C25 C30 C29 120.6(11)
O11 C31 C32 122.6(13)
O11 C31 C36 119.8(11)
C32 C31 C36 117.5(12)
C31 C32 C33 117.8(14)
C31 C32 H32 121.1
C33 C32 H32 121.1
C34 C33 C32 120.7(17)
C34 C33 H33 119.6
C32 C33 H33 119.6
C33 C34 C35 122.9(17)
C33 C34 H34 118.5
C35 C34 H34 118.5
C36 C35 C34 120.3(14)
C36 C35 H35 119.9
C34 C35 H35 119.9
C35 C36 O12 127.6(13)
C35 C36 C31 120.6(12)
O12 C36 C31 111.8(10)
O13 C37 C42 112.3(15)
O13 C37 C38 123.5(15)
C42 C37 C38 123.8(16)
C39 C38 C37 118.6(17)
C39 C38 H38 120.7
C37 C38 H38 120.7
C38 C39 C40 123(2)
C38 C39 H39 118.3
C40 C39 H39 118.3
C39 C40 C41 114.5(18)
C39 C40 H40 122.7
C41 C40 H40 122.7
C42 C41 C40 121.7(18)
C42 C41 H41 119.2
C40 C41 H41 119.2
O14 C42 C37 120.2(17)
O14 C42 C41 122.1(18)
C37 C42 C41 117.5(19)
C48 C43 C44 123.4(12)
C48 C43 O15 117.7(11)
C44 C43 O15 118.8(14)
C45 C44 C43 116.9(14)
C45 C44 H44 121.5
C43 C44 H44 121.5
C46 C45 C44 120.8(16)
C46 C45 H45 119.6
C44 C45 H45 119.6
C45 C46 C47 121.5(16)
C45 C46 H46 119.2
C47 C46 H46 119.2
C48 C47 C46 118.9(16)
C48 C47 H47 120.6
C46 C47 H47 120.6
C43 C48 C47 118.2(14)
C43 C48 O16 118.0(10)
C47 C48 O16 123.3(14)
N1 C49 C50 121.5(13)
N1 C49 H49 119.2
C50 C49 H49 119.2
C51 C50 C49 117.8(15)
C51 C50 H50 121.1
C49 C50 H50 121.1
C52 C51 C50 119.2(16)
C52 C51 H51 120.4
C50 C51 H51 120.4
C51 C52 C53 119.7(15)
C51 C52 H52 120.2
C53 C52 H52 120.2
N1 C53 C52 121.7(14)
N1 C53 H53 119.1
C52 C53 H53 119.1
N2 C54 C55 123.7(14)
N2 C54 H54 118.1
C55 C54 H54 118.1
C54 C55 C56 119.3(18)
C54 C55 H55 120.3
C56 C55 H55 120.3
C57 C56 C55 116.6(16)
C57 C56 H56 121.7
C55 C56 H56 121.7
C56 C57 C58 121.9(17)
C56 C57 H57 119.1
C58 C57 H57 119.1
N2 C58 C57 121.9(16)
N2 C58 H58 119.1
C57 C58 H58 119.1
C60 C59 N4 123.9(13)
C60 C59 H59 118.0
N4 C59 H59 118.0
C61 C60 C59 118.4(16)
C61 C60 H60 120.8
C59 C60 H60 120.8
C60 C61 C62 119.8(15)
C60 C61 H61 120.1
C62 C61 H61 120.1
C63 C62 C61 116.0(15)
C63 C62 H62 122.0
C61 C62 H62 122.0
N4 C63 C62 123.8(16)
N4 C63 H63 118.1
C62 C63 H63 118.1
N3 C64 C65 125.0(14)
N3 C64 H64 117.5
C65 C64 H64 117.5
C66 C65 C64 114.8(13)
C66 C65 H65 122.6
C64 C65 H65 122.6
C65 C66 C67 121.6(12)
C65 C66 H66 119.2
C67 C66 H66 119.2
C68 C67 C66 120.9(13)
C68 C67 H67 119.6
C66 C67 H67 119.6
C67 C68 N3 120.9(12)
C67 C68 H68 119.6
N3 C68 H68 119.6

loop_
_geom_bond_atom_site_label_1
_geom_bond_atom_site_label_2
_geom_bond_distance
Zr1 O3 2.064(10)
Zr1 O17 2.161(5)
Zr1 O2 2.179(7)
Zr1 O1 2.209(8)
Zr1 O9 2.235(7)
Zr1 O7 2.253(7)
Zr1 O4 2.274(8)
Zr1 N1 2.418(10)
Zr2 O5 2.075(7)
Zr2 O17 2.162(5)
Zr2 O8 2.179(7)
Zr2 O13 2.193(9)
Zr2 O7 2.220(7)
Zr2 O12 2.224(8)
Zr2 O6 2.241(7)
Zr2 N2 2.378(11)
Zr3 O10 2.045(8)
Zr3 O11 2.109(8)
Zr3 O17 2.120(6)
Zr3 O12 2.251(7)
Zr3 O4 2.253(8)
Zr3 O15 2.259(7)
Zr3 O9 2.291(7)
Zr3 N3 2.419(8)
Zr4 O14 2.010(12)
Zr4 O16 2.068(7)
Zr4 O17 2.200(6)
Zr4 O15 2.227(7)
Zr4 O6 2.231(7)
Zr4 O1 2.281(6)
Zr4 O13 2.305(8)
Zr4 N4 2.409(9)
O1 C1 1.404(13)
O2 C6 1.454(18)
O3 C7 1.323(13)
O4 C12 1.301(15)
O5 C13 1.404(15)
O6 C18 1.405(12)
O7 C19 1.423(11)
O8 C24 1.380(12)
O9 C30 1.330(13)
O10 C25 1.347(14)
O11 C31 1.365(14)
O12 C36 1.390(14)
O13 C37 1.291(15)
O14 C42 1.27(2)
O15 C43 1.444(13)
O16 C48 1.393(15)
N1 C49 1.267(17)
N1 C53 1.322(15)
N2 C58 1.320(14)
N2 C54 1.323(18)
N3 C64 1.318(16)
N3 C68 1.379(15)
N4 C63 1.275(17)
N4 C59 1.389(17)
C1 C6 1.339(17)
C1 C2 1.365(17)
C2 C3 1.531(18)
C2 H2 0.9400
C3 C4 1.40(2)
C3 H3 0.9400
C4 C5 1.41(2)
C4 H4 0.9400
C5 C6 1.282(18)
C5 H5 0.9400
C7 C12 1.413(16)
C7 C8 1.418(17)
C8 C9 1.387(18)
C8 H8 0.9400
C9 C10 1.46(2)
C9 H9 0.9400
C10 C11 1.444(19)
C10 H10 0.9400
C11 C12 1.38(2)
C11 H11 0.9400
C13 C18 1.369(18)
C13 C14 1.374(18)
C14 C15 1.403(19)
C14 H14 0.9400
C15 C16 1.347(18)
C15 H15 0.9400
C16 C17 1.387(16)
C16 H16 0.9400
C17 C18 1.369(17)
C17 H17 0.9400
C19 C20 1.330(14)
C19 C24 1.371(16)
C20 C21 1.427(15)
C20 H20 0.9400
C21 C22 1.393(18)
C21 H21 0.9400
C22 C23 1.368(16)
C22 H22 0.9400
C23 C24 1.363(16)
C23 H23 0.9400
C25 C26 1.373(16)
C25 C30 1.385(17)
C26 C27 1.424(19)
C26 H26 0.9400
C27 C28 1.44(2)
C27 H27 0.9400
C28 C29 1.435(17)
C28 H28 0.9400
C29 C30 1.416(15)
C29 H29 0.9400
C31 C32 1.390(18)
C31 C36 1.398(17)
C32 C33 1.44(2)
C32 H32 0.9400
C33 C34 1.25(2)
C33 H33 0.9400
C34 C35 1.36(2)
C34 H34 0.9400
C35 C36 1.338(15)
C35 H35 0.9400
C37 C42 1.39(2)
C37 C38 1.440(19)
C38 C39 1.35(3)
C38 H38 0.9400
C39 C40 1.46(3)
C39 H39 0.9400
C40 C41 1.51(2)
C40 H40 0.9400
C41 C42 1.41(3)
C41 H41 0.9400
C43 C48 1.289(18)
C43 C44 1.430(18)
C44 C45 1.360(19)
C44 H44 0.9400
C45 C46 1.30(2)
C45 H45 0.9400
C46 C47 1.41(2)
C46 H46 0.9400
C47 C48 1.385(17)
C47 H47 0.9400
C49 C50 1.411(19)
C49 H49 0.9400
C50 C51 1.40(2)
C50 H50 0.9400
C51 C52 1.29(2)
C51 H51 0.9400
C52 C53 1.39(2)
C52 H52 0.9400
C53 H53 0.9400
C54 C55 1.38(2)
C54 H54 0.9400
C55 C56 1.39(2)
C55 H55 0.9400
C56 C57 1.30(2)
C56 H56 0.9400
C57 C58 1.42(2)
C57 H57 0.9400
C58 H58 0.9400
C59 C60 1.375(18)
C59 H59 0.9400
C60 C61 1.32(2)
C60 H60 0.9400
C61 C62 1.47(2)
C61 H61 0.9400
C62 C63 1.408(18)
C62 H62 0.9400
C63 H63 0.9400
C64 C65 1.379(18)
C64 H64 0.9400
C65 C66 1.336(19)
C65 H65 0.9400
C66 C67 1.351(19)
C66 H66 0.9400
C67 C68 1.305(16)
C67 H67 0.9400
C68 H68 0.9400
